data_4002908
loop_
_publ_author_name
'Arhangelskis, Mihails'
'Katsenis, Athanassios D.'
'Novendra, Novendra'
'Akimbekov, Zamirbek'
'Gandrath, Dayaker'
'Marrett, Joseph M.'
'Ayoub, Ghada'
'Morris, Andrew J.'
'Farha, Omar K.'
'Fri\<s\<ci\'c, Tomislav'
'Navrotsky, Alexandra'

_publ_section_title
;
 Theoretical Prediction and Experimental Evaluation of Topological
 Landscape and Thermodynamic Stability of a Fluorinated Zeolitic
 Imidazolate Framework
;
_journal_issue 10
_journal_name_full 'Chemistry of Materials'
_journal_page_first 3777
_journal_paper_doi 10.1021/acs.chemmater.9b00994
_journal_volume 31
_journal_year 2019
_chemical_formula_moiety 'C8 H4 F6 N4 Zn'
_chemical_formula_structural 'Zn (C4 H2 F3 N2)2'
_chemical_formula_sum 'C8 H4 F6 N4 Zn'
_chemical_formula_weight 335.54
_chemical_name_common catena-(tetrakis(m2-2-trifluoromethylimidazolato)-di-zinc)
_space_group_crystal_system cubic
_space_group_IT_number 217
_space_group_name_Hall 'I -4 2 3'
_space_group_name_H-M_alt 'I -4 3 m'
_symmetry_space_group_name_Hall 'I -4 2 3'
_symmetry_space_group_name_H-M 'I -4 3 m'
_cell_angle_alpha 90
_cell_angle_beta 90
_cell_angle_gamma 90
_cell_formula_units_Z 12
_cell_length_a 17.5317(8)
_cell_length_b 17.5317(8)
_cell_length_c 17.5317(8)
_cell_measurement_reflns_used 20
_cell_measurement_temperature 293
_cell_measurement_theta_max 120
_cell_measurement_theta_min 4
_cell_volume 5388.6(4)
_computing_cell_refinement 'TOPAS Academic v. 6'
_computing_data_collection 'Proto XRD data collector'
_computing_structure_refinement 'TOPAS Academic v. 6'
_computing_structure_solution 'TOPAS Academic v. 6'
_diffrn_ambient_temperature 293
_diffrn_detector 'Position Sensitive Detector'
_diffrn_detector_type 'DECTRIS Mythen 1K'
_diffrn_measurement_device_type 'PROTO AXRD'
_diffrn_radiation_monochromator none
_diffrn_radiation_type 'Cu K\a~1~'
_diffrn_radiation_wavelength 1.5418
_diffrn_source 'sealed X-ray tube'
_diffrn_source_current 30
_diffrn_source_target Cu
_diffrn_source_voltage 40
_exptl_crystal_density_diffrn 1.2408(2)
_exptl_crystal_density_method 'not measured'
_exptl_crystal_F_000 1968
_pd_char_colour white
_pd_instr_location ' ?'
_pd_meas_2theta_range_inc 0.02
_pd_meas_2theta_range_max 120.00
_pd_meas_2theta_range_min 4.01
_pd_meas_number_of_points 5833
_pd_meas_scan_method cont
_pd_prep_temperature 293
_pd_proc_2theta_range_inc 0.0200
_pd_proc_2theta_range_max 70
_pd_proc_2theta_range_min 4
_pd_proc_ls_background_function 'Chebyshev polynomial'
_pd_proc_ls_profile_function pseudo-Voigt
_pd_proc_ls_prof_R_factor 0.049
_pd_proc_ls_prof_wR_expected 0.006
_pd_proc_ls_prof_wR_factor 0.064
_pd_proc_wavelength 1.5418
_pd_spec_mounting ' 'borosilicate capillary''
_pd_spec_mount_mode resflection
_pd_spec_shape flat_sheet
_refine_ls_goodness_of_fit_all 10.727
_refine_ls_hydrogen_treatment mixed
_refine_ls_matrix_type full
_refine_ls_number_constraints 21
_refine_ls_number_parameters 25
_refine_ls_number_restraints 1
_refine_ls_R_I_factor 0.021
_refine_ls_weighting_scheme calc
_cod_data_source_file cm9b00994_si_002.cif
_cod_data_source_block SOD-Zn_CF3Im
_cod_depositor_comments 'Adding full bibliography for 4002907--4002909.cif.'
_cod_original_cell_volume 5388.5(7)
_cod_original_sg_symbol_H-M 'I -43m'
_cod_database_code 4002908

loop_
_symmetry_equiv_pos_as_xyz
'x, y, z '
'-x, -z, y '
'-x, z, -y '
'-x, y, -z '
'-y, -x, z '
'-y, -z, x '
'-y, z, -x '
'-y, x, -z '
'-z, -x, y '
'-z, -y, x '
'-z, y, -x '
'-z, x, -y '
'z, -x, -y '
'z, -y, -x '
'z, y, x '
'z, x, y '
'y, -x, -z '
'y, -z, -x '
'y, z, x '
'y, x, z '
'x, -y, -z '
'x, -z, -y '
'x, z, y '
'-x, -y, z '
'x+1/2, y+1/2, z+1/2 '
'-x+1/2, -z+1/2, y+1/2 '
'-x+1/2, z+1/2, -y+1/2 '
'-x+1/2, y+1/2, -z+1/2 '
'-y+1/2, -x+1/2, z+1/2 '
'-y+1/2, -z+1/2, x+1/2 '
'-y+1/2, z+1/2, -x+1/2 '
'-y+1/2, x+1/2, -z+1/2 '
'-z+1/2, -x+1/2, y+1/2 '
'-z+1/2, -y+1/2, x+1/2 '
'-z+1/2, y+1/2, -x+1/2 '
'-z+1/2, x+1/2, -y+1/2 '
'z+1/2, -x+1/2, -y+1/2 '
'z+1/2, -y+1/2, -x+1/2 '
'z+1/2, y+1/2, x+1/2 '
'z+1/2, x+1/2, y+1/2 '
'y+1/2, -x+1/2, -z+1/2 '
'y+1/2, -z+1/2, -x+1/2 '
'y+1/2, z+1/2, x+1/2 '
'y+1/2, x+1/2, z+1/2 '
'x+1/2, -y+1/2, -z+1/2 '
'x+1/2, -z+1/2, -y+1/2 '
'x+1/2, z+1/2, y+1/2 '
'-x+1/2, -y+1/2, z+1/2 '

loop_
_atom_site_label
_atom_site_type_symbol
_atom_site_symmetry_multiplicity
_atom_site_fract_x
_atom_site_fract_y
_atom_site_fract_z
_atom_site_occupancy
_atom_site_B_iso_or_equiv
_atom_site_disorder_assembly
_atom_site_disorder_group
Zn1 Zn 12 0.75 0 0.5 1 0.62(11) . .
C1 C 24 0.62484(10) -0.0155(2) 0.62484(10) 1 0.59(19) . .
C2 C 48 0.68764(17) 0.0903(2) 0.63201(17) 1 0.59(19) . .
C3 C 24 0.59922(14) -0.0933(2) 0.59922(14) 1 0.59(19) . .
N1 N 48 0.68293(11) 0.0230(2) 0.59218(11) 1 0.59(19) . .
H1 H 48 0.7257(2) 0.1272(2) 0.6208(2) 1 0.7(2) . .
F1a F 48 0.52422(15) -0.1043(2) 0.61277(15) 0.531(6) 0.59(19) S 1
F2a F 24 0.6365(2) -0.1509(2) 0.6365(2) 0.531(6) 0.59(19) S 1
F1b F 48 0.65726(18) -0.1336(2) 0.56871(18) 0.469(6) 0.59(19) S 2
F2b F 24 0.54405(14) -0.0900(3) 0.54405(14) 0.469(6) 0.59(19) S 2

loop_
_geom_angle_atom_site_label_1
_geom_angle_atom_site_label_2
_geom_angle_atom_site_label_3
_geom_angle
_geom_angle_site_symmetry_1
_geom_angle_site_symmetry_3
N1 Zn1 N1 109.56(8) . 21_556
N1 Zn1 N1 109.43(12) . 26_655
N1 Zn1 N1 109.43(12) 21_556 26_655
Zn1 N1 C1 132.3(2) . .
Zn1 N1 C2 122.6(2) . .
C1 N1 C2 105.0(2) . .
N1 C1 C3 123.5(2) . .
N1 C1 N1 113.0(3) . 15_555
N1 C1 C3 123.5(2) 15_555 .
N1 C2 C2 108.5(3) . .
F1a C3 F2a 106.0(3) . .
F1a C3 C1 111.6(3) . .
F1a C3 F1a 108.8(2) . 15_555
F2a C3 C1 112.6(2) . .
F1a C3 F2a 106.0(3) 15_555 .
F1b C3 F2b 106.0(3) . .
F1b C3 C1 111.6(2) . .
F1b C3 F1b 108.9(3) . 15_555
F2b C3 C1 112.6(3) . .
F1b C3 F2b 106.0(3) 15_555 .
F1a C3 C1 111.6(3) 15_555 .
F1b C3 C1 111.6(2) 15_555 .
N1 C2 H1 121.5(4) . .
C2 C2 H1 130.0(4) 15_555 .

loop_
_geom_bond_atom_site_label_1
_geom_bond_atom_site_label_2
_geom_bond_distance
_geom_bond_site_symmetry_2
Zn1 N1 2.039(2) .
Zn1 N1 2.039(2) 21_556
Zn1 N1 2.039(2) 26_655
F1a C3 1.350(4) .
F1b C3 1.349(4) .
F2a C3 1.369(5) .
F2b C3 1.369(3) .
N1 C1 1.349(3) .
N1 C2 1.374(5) .
C1 C3 1.505(5) .
C2 C2 1.379(4) 15_555
C2 H1 0.950(5) .
